data_1570857
loop_
_publ_author_name
'Shan, Si-Yi'
'Zhang, Wei'
'Cao, Qing'
'Ye, Yun-Cong'
'Cai, Zhongzheng'
'Zhu, Jian-Bo'

_publ_section_title
;
 cis-Fused cyclohexane promoted the chemical recycling of polycarbonate to
 monomer
;
_journal_issue 11
_journal_name_full 'Polymer Chemistry'
_journal_page_first 1070
_journal_page_last 1076
_journal_paper_doi 10.1039/D4PY00005F
_journal_volume 15
_journal_year 2024
_chemical_absolute_configuration ad
_chemical_formula_moiety 'C9 H14 O3'
_chemical_formula_sum 'C9 H14 O3'
_chemical_formula_weight 170.20
_space_group_crystal_system orthorhombic
_space_group_IT_number 19
_space_group_name_Hall 'P 2ac 2ab'
_space_group_name_H-M_alt 'P 21 21 21'
_atom_sites_solution_hydrogens geom
_atom_sites_solution_primary dual
_audit_creation_date 2023-10-10
_audit_creation_method
;
Olex2 1.3
(compiled 2020.11.12 svn.r5f609507 for OlexSys, GUI svn.r6408)
;
_audit_update_record
;
2023-10-15 deposited with the CCDC.	2024-01-31 downloaded from the CCDC.
;
_cell_angle_alpha 90
_cell_angle_beta 90
_cell_angle_gamma 90
_cell_formula_units_Z 4
_cell_length_a 5.3341(11)
_cell_length_b 7.7048(16)
_cell_length_c 20.413(4)
_cell_measurement_reflns_used 9671
_cell_measurement_temperature 150(2)
_cell_measurement_theta_max 68.487
_cell_measurement_theta_min 4.332
_cell_volume 838.9(3)
_computing_cell_refinement 'SAINT V8.40B (?, 2016)'
_computing_data_reduction 'SAINT V8.40B (?, 2016)'
_computing_molecular_graphics 'Olex2 1.3 (Dolomanov et al., 2009)'
_computing_publication_material 'Olex2 1.3 (Dolomanov et al., 2009)'
_computing_structure_refinement 'SHELXL 2014/7 (Sheldrick, 2015)'
_computing_structure_solution 'SHELXT 2018/2 (Sheldrick, 2018)'
_diffrn_ambient_temperature 150.0
_diffrn_measured_fraction_theta_full 1.000
_diffrn_measured_fraction_theta_max 0.999
_diffrn_measurement_device_type 'Bruker APEX-II CCD'
_diffrn_measurement_method '\f and \w scans'
_diffrn_radiation_type CuK\a
_diffrn_radiation_wavelength 1.54178
_diffrn_reflns_av_R_equivalents 0.0712
_diffrn_reflns_av_unetI/netI 0.0318
_diffrn_reflns_Laue_measured_fraction_full 1.000
_diffrn_reflns_Laue_measured_fraction_max 0.999
_diffrn_reflns_limit_h_max 6
_diffrn_reflns_limit_h_min -6
_diffrn_reflns_limit_k_max 9
_diffrn_reflns_limit_k_min -9
_diffrn_reflns_limit_l_max 24
_diffrn_reflns_limit_l_min -24
_diffrn_reflns_number 17245
_diffrn_reflns_point_group_measured_fraction_full 1.000
_diffrn_reflns_point_group_measured_fraction_max 0.996
_diffrn_reflns_theta_full 67.679
_diffrn_reflns_theta_max 68.606
_diffrn_reflns_theta_min 4.332
_diffrn_source_current 1.1
_diffrn_source_power 0.055
_diffrn_source_voltage 50.0
_diffrn_standards_number 0
_exptl_absorpt_coefficient_mu 0.825
_exptl_absorpt_correction_T_max 0.7531
_exptl_absorpt_correction_T_min 0.4586
_exptl_absorpt_correction_type multi-scan
_exptl_absorpt_process_details
;
SADABS-2016/2 (Bruker,2016/2) was used for absorption correction.
wR2(int) was 0.1507 before and 0.0940 after correction.
The Ratio of minimum to maximum transmission is 0.6089.
The \l/2 correction factor is Not present.
;
_exptl_crystal_colour 'clear light colourless'
_exptl_crystal_colour_lustre clear
_exptl_crystal_colour_modifier light
_exptl_crystal_colour_primary colourless
_exptl_crystal_density_diffrn 1.348
_exptl_crystal_description block
_exptl_crystal_F_000 368
_exptl_crystal_size_max 0.5
_exptl_crystal_size_mid 0.45
_exptl_crystal_size_min 0.23
_refine_diff_density_max 0.136
_refine_diff_density_min -0.191
_refine_diff_density_rms 0.051
_refine_ls_abs_structure_details
;
 Flack x determined using 600 quotients [(I+)-(I-)]/[(I+)+(I-)]
 (Parsons, Flack and Wagner, Acta Cryst. B69 (2013) 249-259).
;
_refine_ls_abs_structure_Flack 0.16(7)
_refine_ls_extinction_method none
_refine_ls_goodness_of_fit_ref 1.096
_refine_ls_hydrogen_treatment constr
_refine_ls_matrix_type full
_refine_ls_number_parameters 109
_refine_ls_number_reflns 1555
_refine_ls_number_restraints 0
_refine_ls_restrained_S_all 1.096
_refine_ls_R_factor_all 0.0312
_refine_ls_R_factor_gt 0.0310
_refine_ls_shift/su_max 0.001
_refine_ls_shift/su_mean 0.000
_refine_ls_structure_factor_coef Fsqd
_refine_ls_weighting_details 'w=1/[\s^2^(Fo^2^)+(0.0402P)^2^+0.1664P] where P=(Fo^2^+2Fc^2^)/3'
_refine_ls_weighting_scheme calc
_refine_ls_wR_factor_gt 0.0774
_refine_ls_wR_factor_ref 0.0775
_reflns_Friedel_coverage 0.642
_reflns_Friedel_fraction_full 1.000
_reflns_Friedel_fraction_max 0.990
_reflns_number_gt 1543
_reflns_number_total 1555
_reflns_threshold_expression 'I > 2\s(I)'
_cod_data_source_file d4py00005f2.cif
_cod_data_source_block cu_zjb__ssy_5_78_1_150k_0m_a
_cod_depositor_comments 'Adding full bibliography for 1570857.cif.'
_cod_database_code 1570857
_shelx_shelxl_version_number 2014/7
_shelx_space_group_comment
;
The symmetry employed for this shelxl refinement is uniquely defined
by the following loop, which should always be used as a source of
symmetry information in preference to the above space-group names.
They are only intended as comments.
;
_shelx_estimated_absorpt_t_max 0.833
_shelx_estimated_absorpt_t_min 0.683
_olex2_refinement_description
;
1. Fixed Uiso
 At 1.2 times of:
  All C(H) groups, All C(H,H) groups
2.a Ternary CH refined with riding coordinates:
 C3(H3), C7(H7)
2.b Secondary CH2 refined with riding coordinates:
 C1(H1A,H1B), C2(H2A,H2B), C4(H4A,H4B), C6(H6A,H6B), C8(H8A,H8B), C9(H9A,H9B)
;
_olex2_submission_special_instructions 'No special instructions were received'

loop_
_space_group_symop_operation_xyz
'x, y, z'
'x+1/2, -y+1/2, -z'
'-x, y+1/2, -z+1/2'
'-x+1/2, -y, z+1/2'

loop_
_atom_site_label
_atom_site_type_symbol
_atom_site_fract_x
_atom_site_fract_y
_atom_site_fract_z
_atom_site_U_iso_or_equiv
_atom_site_adp_type
_atom_site_occupancy
_atom_site_site_symmetry_order
_atom_site_calc_flag
_atom_site_refinement_flags_posn
_atom_site_refinement_flags_adp
_atom_site_refinement_flags_occupancy
_atom_site_disorder_assembly
_atom_site_disorder_group
O1 O 0.4694(2) 0.18691(16) 0.58027(5) 0.0234(3) Uani 1 1 d . . . . .
O2 O 0.7040(2) 0.01790(17) 0.64244(6) 0.0297(3) Uani 1 1 d . . . . .
O3 O 0.4140(3) 0.17766(15) 0.69142(6) 0.0247(3) Uani 1 1 d . . . . .
C1 C 0.1973(4) 0.7255(2) 0.58042(9) 0.0309(4) Uani 1 1 d . . . . .
H1A H 0.0249 0.7484 0.5647 0.037 Uiso 1 1 calc R U . . .
H1B H 0.3095 0.8141 0.5611 0.037 Uiso 1 1 calc R U . . .
C2 C 0.2798(4) 0.5457(2) 0.55803(9) 0.0258(4) Uani 1 1 d . . . . .
H2A H 0.4586 0.5285 0.5694 0.031 Uiso 1 1 calc R U . . .
H2B H 0.2638 0.5377 0.5098 0.031 Uiso 1 1 calc R U . . .
C3 C 0.1230(3) 0.4019(2) 0.58986(8) 0.0203(4) Uani 1 1 d . . . . .
H3 H -0.0528 0.4181 0.5740 0.024 Uiso 1 1 calc R U . . .
C4 C 0.2031(4) 0.2227(2) 0.56817(8) 0.0226(4) Uani 1 1 d . . . . .
H4A H 0.1009 0.1353 0.5916 0.027 Uiso 1 1 calc R U . . .
H4B H 0.1690 0.2102 0.5207 0.027 Uiso 1 1 calc R U . . .
C5 C 0.5384(3) 0.1218(2) 0.63830(8) 0.0200(4) Uani 1 1 d . . . . .
C6 C 0.3588(3) 0.3635(2) 0.69697(8) 0.0226(4) Uani 1 1 d . . . . .
H6A H 0.4972 0.4300 0.6766 0.027 Uiso 1 1 calc R U . . .
H6B H 0.3522 0.3952 0.7439 0.027 Uiso 1 1 calc R U . . .
C7 C 0.1137(3) 0.4158(2) 0.66477(8) 0.0198(4) Uani 1 1 d . . . . .
H7 H -0.0196 0.3350 0.6808 0.024 Uiso 1 1 calc R U . . .
C8 C 0.2040(4) 0.7398(2) 0.65510(9) 0.0268(4) Uani 1 1 d . . . . .
H8A H 0.3789 0.7271 0.6706 0.032 Uiso 1 1 calc R U . . .
H8B H 0.1430 0.8558 0.6686 0.032 Uiso 1 1 calc R U . . .
C9 C 0.0415(3) 0.6005(2) 0.68626(9) 0.0247(4) Uani 1 1 d . . . . .
H9A H -0.1359 0.6220 0.6745 0.030 Uiso 1 1 calc R U . . .
H9B H 0.0560 0.6089 0.7345 0.030 Uiso 1 1 calc R U . . .

loop_
_atom_site_aniso_label
_atom_site_aniso_U_11
_atom_site_aniso_U_22
_atom_site_aniso_U_33
_atom_site_aniso_U_23
_atom_site_aniso_U_13
_atom_site_aniso_U_12
O1 0.0284(6) 0.0222(6) 0.0197(5) 0.0025(5) 0.0040(5) 0.0062(6)
O2 0.0288(7) 0.0261(7) 0.0343(7) 0.0050(5) 0.0016(6) 0.0080(6)
O3 0.0374(7) 0.0166(6) 0.0202(6) 0.0019(5) 0.0038(5) 0.0053(6)
C1 0.0427(11) 0.0168(9) 0.0333(10) 0.0055(7) -0.0010(9) 0.0008(8)
C2 0.0360(10) 0.0181(8) 0.0233(8) 0.0039(7) 0.0022(7) 0.0008(8)
C3 0.0226(8) 0.0161(8) 0.0223(8) -0.0006(6) -0.0032(6) 0.0007(7)
C4 0.0282(9) 0.0191(8) 0.0207(8) -0.0016(7) -0.0042(7) 0.0006(8)
C5 0.0224(8) 0.0139(7) 0.0236(8) 0.0013(6) 0.0012(7) -0.0025(7)
C6 0.0321(9) 0.0147(8) 0.0209(8) -0.0032(6) -0.0026(7) 0.0021(7)
C7 0.0227(8) 0.0140(8) 0.0226(8) -0.0007(6) 0.0034(7) -0.0015(7)
C8 0.0314(9) 0.0133(8) 0.0356(9) -0.0046(7) -0.0011(8) 0.0018(8)
C9 0.0265(9) 0.0179(8) 0.0297(8) -0.0053(7) 0.0028(7) 0.0033(8)

loop_
_atom_type_symbol
_atom_type_description
_atom_type_scat_dispersion_real
_atom_type_scat_dispersion_imag
_atom_type_scat_source
C C 0.0181 0.0091 'International Tables Vol C Tables 4.2.6.8 and 6.1.1.4'
H H 0.0000 0.0000 'International Tables Vol C Tables 4.2.6.8 and 6.1.1.4'
O O 0.0492 0.0322 'International Tables Vol C Tables 4.2.6.8 and 6.1.1.4'

loop_
_geom_angle_atom_site_label_1
_geom_angle_atom_site_label_2
_geom_angle_atom_site_label_3
_geom_angle
_geom_angle_site_symmetry_1
_geom_angle_site_symmetry_3
_geom_angle_publ_flag
C5 O1 C4 119.05(13) . . ?
C5 O3 C6 118.37(13) . . ?
H1A C1 H1B 108.0 . . ?
C2 C1 H1A 109.4 . . ?
C2 C1 H1B 109.4 . . ?
C2 C1 C8 110.97(15) . . ?
C8 C1 H1A 109.4 . . ?
C8 C1 H1B 109.4 . . ?
C1 C2 H2A 109.2 . . ?
C1 C2 H2B 109.2 . . ?
C1 C2 C3 111.85(16) . . ?
H2A C2 H2B 107.9 . . ?
C3 C2 H2A 109.2 . . ?
C3 C2 H2B 109.2 . . ?
C2 C3 H3 106.5 . . ?
C2 C3 C7 112.94(14) . . ?
C4 C3 C2 112.43(15) . . ?
C4 C3 H3 106.5 . . ?
C4 C3 C7 111.42(13) . . ?
C7 C3 H3 106.5 . . ?
O1 C4 C3 113.34(14) . . ?
O1 C4 H4A 108.9 . . ?
O1 C4 H4B 108.9 . . ?
C3 C4 H4A 108.9 . . ?
C3 C4 H4B 108.9 . . ?
H4A C4 H4B 107.7 . . ?
O1 C5 O3 117.31(14) . . ?
O2 C5 O1 121.13(15) . . ?
O2 C5 O3 121.56(15) . . ?
O3 C6 H6A 108.9 . . ?
O3 C6 H6B 108.9 . . ?
O3 C6 C7 113.53(14) . . ?
H6A C6 H6B 107.7 . . ?
C7 C6 H6A 108.9 . . ?
C7 C6 H6B 108.9 . . ?
C3 C7 H7 107.8 . . ?
C3 C7 C9 110.94(14) . . ?
C6 C7 C3 112.65(14) . . ?
C6 C7 H7 107.8 . . ?
C6 C7 C9 109.76(14) . . ?
C9 C7 H7 107.8 . . ?
C1 C8 H8A 109.5 . . ?
C1 C8 H8B 109.5 . . ?
H8A C8 H8B 108.1 . . ?
C9 C8 C1 110.68(15) . . ?
C9 C8 H8A 109.5 . . ?
C9 C8 H8B 109.5 . . ?
C7 C9 H9A 109.0 . . ?
C7 C9 H9B 109.0 . . ?
C8 C9 C7 113.03(14) . . ?
C8 C9 H9A 109.0 . . ?
C8 C9 H9B 109.0 . . ?
H9A C9 H9B 107.8 . . ?

loop_
_geom_bond_atom_site_label_1
_geom_bond_atom_site_label_2
_geom_bond_distance
_geom_bond_site_symmetry_2
_geom_bond_publ_flag
O1 C4 1.468(2) . ?
O1 C5 1.338(2) . ?
O2 C5 1.195(2) . ?
O3 C5 1.342(2) . ?
O3 C6 1.466(2) . ?
C1 H1A 0.9900 . ?
C1 H1B 0.9900 . ?
C1 C2 1.524(2) . ?
C1 C8 1.529(3) . ?
C2 H2A 0.9900 . ?
C2 H2B 0.9900 . ?
C2 C3 1.533(3) . ?
C3 H3 1.0000 . ?
C3 C4 1.511(2) . ?
C3 C7 1.534(2) . ?
C4 H4A 0.9900 . ?
C4 H4B 0.9900 . ?
C6 H6A 0.9900 . ?
C6 H6B 0.9900 . ?
C6 C7 1.518(2) . ?
C7 H7 1.0000 . ?
C7 C9 1.538(2) . ?
C8 H8A 0.9900 . ?
C8 H8B 0.9900 . ?
C8 C9 1.519(3) . ?
C9 H9A 0.9900 . ?
C9 H9B 0.9900 . ?

loop_
_geom_torsion_atom_site_label_1
_geom_torsion_atom_site_label_2
_geom_torsion_atom_site_label_3
_geom_torsion_atom_site_label_4
_geom_torsion
_geom_torsion_site_symmetry_1
_geom_torsion_site_symmetry_2
_geom_torsion_site_symmetry_3
_geom_torsion_site_symmetry_4
_geom_torsion_publ_flag
O3 C6 C7 C3 -68.82(18) . . . . ?
O3 C6 C7 C9 167.03(14) . . . . ?
C1 C2 C3 C4 -179.91(15) . . . . ?
C1 C2 C3 C7 -52.8(2) . . . . ?
C1 C8 C9 C7 55.8(2) . . . . ?
C2 C1 C8 C9 -56.8(2) . . . . ?
C2 C3 C4 O1 56.22(18) . . . . ?
C2 C3 C7 C6 -73.28(19) . . . . ?
C2 C3 C7 C9 50.2(2) . . . . ?
C3 C7 C9 C8 -52.2(2) . . . . ?
C4 O1 C5 O2 143.58(16) . . . . ?
C4 O1 C5 O3 -36.3(2) . . . . ?
C4 C3 C7 C6 54.39(19) . . . . ?
C4 C3 C7 C9 177.90(15) . . . . ?
C5 O1 C4 C3 87.76(18) . . . . ?
C5 O3 C6 C7 87.99(18) . . . . ?
C6 O3 C5 O1 -43.1(2) . . . . ?
C6 O3 C5 O2 137.00(17) . . . . ?
C6 C7 C9 C8 72.90(18) . . . . ?
C7 C3 C4 O1 -71.73(18) . . . . ?
C8 C1 C2 C3 55.5(2) . . . . ?
